data_4078782
loop_
_publ_author_name
'Elrod, L. Taylor'
'Boxwala, Hussain'
'Haq, Hira'
'Zhao, Annie W.'
'Waterman, Rory'

_publ_section_title
;
 As--As Bond Formation via Reductive Elimination from a Zirconocene
 Bis(dimesitylarsenide) Compound
;
_journal_issue 14
_journal_name_full Organometallics
_journal_page_first 5204
_journal_paper_doi 10.1021/om300415q
_journal_volume 31
_journal_year 2012
_chemical_formula_sum 'C46 H54 As2 Zr'
_chemical_formula_weight 847.95
_chemical_name_systematic
; 
 ? 
;
_space_group_IT_number 34
_symmetry_cell_setting orthorhombic
_symmetry_space_group_name_Hall 'P 2 -2n'
_symmetry_space_group_name_H-M 'P n n 2'
_atom_sites_solution_hydrogens geom
_atom_sites_solution_primary direct
_atom_sites_solution_secondary difmap
_audit_creation_method SHELXL-97
_cell_angle_alpha 90.00
_cell_angle_beta 90.00
_cell_angle_gamma 90.00
_cell_formula_units_Z 4
_cell_length_a 20.9687(18)
_cell_length_b 22.0733(19)
_cell_length_c 9.3097(8)
_cell_measurement_reflns_used 9777
_cell_measurement_temperature 125(2)
_cell_measurement_theta_max 25.02
_cell_measurement_theta_min 2.37
_cell_volume 4309.0(6)
_computing_cell_refinement 'Bruker SAINT'
_computing_data_collection 'Bruker APEX2'
_computing_data_reduction 'Bruker SAINT'
_computing_molecular_graphics 'Bruker SHELXTL'
_computing_publication_material 'Bruker SHELXTL'
_computing_structure_refinement 'SHELXL-97 (Sheldrick, 2008)'
_computing_structure_solution 'SHELXS-97 (Sheldrick, 2008)'
_diffrn_ambient_temperature 125(2)
_diffrn_measured_fraction_theta_full 1.000
_diffrn_measured_fraction_theta_max 1.000
_diffrn_measurement_device_type 'Bruker APEX-II CCD'
_diffrn_measurement_method '\f and \w scans'
_diffrn_radiation_monochromator graphite
_diffrn_radiation_source 'fine-focus sealed tube'
_diffrn_radiation_type MoK\a
_diffrn_radiation_wavelength 0.71073
_diffrn_reflns_av_R_equivalents 0.0314
_diffrn_reflns_av_sigmaI/netI 0.0327
_diffrn_reflns_limit_h_max 24
_diffrn_reflns_limit_h_min -24
_diffrn_reflns_limit_k_max 26
_diffrn_reflns_limit_k_min -26
_diffrn_reflns_limit_l_max 11
_diffrn_reflns_limit_l_min -11
_diffrn_reflns_number 40600
_diffrn_reflns_theta_full 25.04
_diffrn_reflns_theta_max 25.04
_diffrn_reflns_theta_min 1.34
_exptl_absorpt_coefficient_mu 1.819
_exptl_absorpt_correction_T_max 0.7452
_exptl_absorpt_correction_T_min 0.6333
_exptl_absorpt_correction_type empirical
_exptl_absorpt_process_details sadabs
_exptl_crystal_colour purple
_exptl_crystal_density_diffrn 1.307
_exptl_crystal_density_method 'not measured'
_exptl_crystal_description block
_exptl_crystal_F_000 2032
_exptl_crystal_size_max 0.45
_exptl_crystal_size_mid 0.375
_exptl_crystal_size_min 0.338
_platon_squeeze_details
;
The unit cell contained one pentane (or diethylether) molecule that has been treated as a diffuse contribution to the overall scatting without using specific atom positions by the SQUEEZE function in the PLATON program (Spek, 2003). 
;
_refine_diff_density_max 0.486
_refine_diff_density_min -0.356
_refine_diff_density_rms 0.054
_refine_ls_abs_structure_details 'Flack H D (1983), Acta Cryst. A39, 876-881'
_refine_ls_abs_structure_Flack 0.014(6)
_refine_ls_extinction_method none
_refine_ls_goodness_of_fit_ref 1.042
_refine_ls_hydrogen_treatment constr
_refine_ls_matrix_type full
_refine_ls_number_parameters 442
_refine_ls_number_reflns 7616
_refine_ls_number_restraints 1
_refine_ls_restrained_S_all 1.042
_refine_ls_R_factor_all 0.0279
_refine_ls_R_factor_gt 0.0254
_refine_ls_shift/su_max 0.001
_refine_ls_shift/su_mean 0.000
_refine_ls_structure_factor_coef Fsqd
_refine_ls_weighting_details 'calc w=1/[\s^2^(Fo^2^)+(0.0306P)^2^+1.8009P] where P=(Fo^2^+2Fc^2^)/3'
_refine_ls_weighting_scheme calc
_refine_ls_wR_factor_gt 0.0630
_refine_ls_wR_factor_ref 0.0639
_reflns_number_gt 7134
_reflns_number_total 7616
_reflns_threshold_expression >2sigma(I)
_cod_data_source_file om300415q_si_003.cif
_cod_data_source_block lte002_0l
_cod_depositor_comments
;
The following automatic conversions were performed:

'_symmetry_cell_setting' value 'Orthorhombic' changed to
'orthorhombic' according to
/home/saulius/struct/CIF-dictionaries/cif_core.dic dictionary named
'cif_core.dic' version 2.4.2 from 2011-04-26.

Automatic conversion script
Id: cif_fix_values 1891 2012-01-12 08:04:46Z andrius 
;
_cod_original_sg_symbol_H-M Pnn2
_cod_database_code 4078782

loop_
_symmetry_equiv_pos_as_xyz
'x, y, z'
'-x, -y, z'
'x+1/2, -y+1/2, z+1/2'
'-x+1/2, y+1/2, z+1/2'

loop_
_atom_site_label
_atom_site_type_symbol
_atom_site_fract_x
_atom_site_fract_y
_atom_site_fract_z
_atom_site_U_iso_or_equiv
_atom_site_adp_type
_atom_site_occupancy
_atom_site_symmetry_multiplicity
_atom_site_calc_flag
_atom_site_refinement_flags
As1 As 0.679595(13) 0.297361(13) 0.14637(4) 0.02450(8) Uani 1 1 d .
As2 As 0.502603(13) 0.221211(13) 0.16430(3) 0.02214(7) Uani 1 1 d .
Zr Zr 0.590844(13) 0.262621(13) 0.34426(3) 0.02346(7) Uani 1 1 d .
C17 C 0.73304(13) 0.37092(13) 0.1520(4) 0.0265(6) Uani 1 1 d .
C33 C 0.33777(16) 0.32808(16) 0.0802(4) 0.0323(8) Uani 1 1 d .
H33A H 0.2955 0.3315 0.1160 0.039 Uiso 1 1 calc R
C23 C 0.46140(12) 0.14166(12) 0.1474(4) 0.0241(6) Uani 1 1 d .
C29 C 0.44059(15) 0.27843(14) 0.0853(3) 0.0239(7) Uani 1 1 d .
C11 C 0.73852(15) 0.23298(15) 0.0830(3) 0.0246(7) Uani 1 1 d .
C28 C 0.43946(15) 0.10747(16) 0.2663(4) 0.0290(8) Uani 1 1 d .
C18 C 0.74499(14) 0.39800(15) 0.0160(4) 0.0251(7) Uani 1 1 d .
C34 C 0.37698(14) 0.28270(14) 0.1360(4) 0.0291(7) Uani 1 1 d .
C13 C 0.83557(16) 0.17410(18) 0.0826(4) 0.0382(9) Uani 1 1 d .
H13A H 0.8781 0.1688 0.1155 0.046 Uiso 1 1 calc R
C31 C 0.42004(15) 0.36257(15) -0.0751(4) 0.0309(8) Uani 1 1 d .
H31A H 0.4349 0.3896 -0.1472 0.037 Uiso 1 1 calc R
C30 C 0.46106(14) 0.31828(14) -0.0223(3) 0.0246(7) Uani 1 1 d .
C12 C 0.80176(15) 0.22363(15) 0.1313(4) 0.0304(8) Uani 1 1 d .
C15 C 0.74925(16) 0.14170(16) -0.0616(4) 0.0320(8) Uani 1 1 d .
H15A H 0.7315 0.1139 -0.1285 0.038 Uiso 1 1 calc R
C22 C 0.75722(16) 0.39853(16) 0.2754(4) 0.0299(8) Uani 1 1 d .
C4 C 0.59067(16) 0.15184(16) 0.3996(4) 0.0319(8) Uani 1 1 d .
H4A H 0.5583 0.1218 0.3659 0.038 Uiso 1 1 calc R
C19 C 0.78085(14) 0.45098(15) 0.0106(4) 0.0289(8) Uani 1 1 d .
H19A H 0.7894 0.4687 -0.0804 0.035 Uiso 1 1 calc R
C24 C 0.45656(14) 0.11653(15) 0.0093(4) 0.0247(7) Uani 1 1 d .
C120 C 0.83473(16) 0.26671(17) 0.2338(4) 0.0378(9) Uani 1 1 d .
H12A H 0.8776 0.2515 0.2554 0.057 Uiso 1 1 calc R
H12B H 0.8100 0.2696 0.3229 0.057 Uiso 1 1 calc R
H12C H 0.8379 0.3069 0.1894 0.057 Uiso 1 1 calc R
C180 C 0.72064(16) 0.37172(17) -0.1221(3) 0.0345(8) Uani 1 1 d .
H18A H 0.6970 0.3344 -0.1019 0.052 Uiso 1 1 calc R
H18B H 0.7567 0.3626 -0.1855 0.052 Uiso 1 1 calc R
H18C H 0.6924 0.4010 -0.1690 0.052 Uiso 1 1 calc R
C21 C 0.79271(15) 0.45224(16) 0.2627(4) 0.0309(8) Uani 1 1 d .
H21A H 0.8091 0.4708 0.3470 0.037 Uiso 1 1 calc R
C16 C 0.71284(14) 0.19080(14) -0.0173(3) 0.0253(7) Uani 1 1 d .
C20 C 0.80442(14) 0.47865(14) 0.1316(4) 0.0331(8) Uani 1 1 d .
C26 C 0.41373(15) 0.02321(16) 0.1083(4) 0.0356(8) Uani 1 1 d .
C300 C 0.52736(15) 0.31590(16) -0.0866(4) 0.0288(7) Uani 1 1 d .
H30A H 0.5314 0.3472 -0.1608 0.043 Uiso 1 1 calc R
H30B H 0.5346 0.2759 -0.1294 0.043 Uiso 1 1 calc R
H30C H 0.5590 0.3231 -0.0111 0.043 Uiso 1 1 calc R
C340 C 0.35026(16) 0.24096(17) 0.2462(4) 0.0361(8) Uani 1 1 d .
H34A H 0.3058 0.2519 0.2656 0.054 Uiso 1 1 calc R
H34B H 0.3752 0.2443 0.3349 0.054 Uiso 1 1 calc R
H34C H 0.3522 0.1992 0.2106 0.054 Uiso 1 1 calc R
C5 C 0.58937(17) 0.18310(17) 0.5312(4) 0.0373(9) Uani 1 1 d .
H5A H 0.5565 0.1784 0.6083 0.045 Uiso 1 1 calc R
C3 C 0.64926(15) 0.16415(15) 0.3332(4) 0.0303(7) Uani 1 1 d .
H3A H 0.6652 0.1444 0.2434 0.036 Uiso 1 1 calc R
C32 C 0.35752(15) 0.36824(15) -0.0245(4) 0.0356(8) Uani 1 1 d .
C10 C 0.59179(17) 0.34944(17) 0.5130(4) 0.0377(9) Uani 1 1 d .
H10A H 0.6232 0.3559 0.5923 0.045 Uiso 1 1 calc R
C280 C 0.43604(17) 0.13074(18) 0.4189(4) 0.0385(9) Uani 1 1 d .
H28A H 0.4532 0.1720 0.4228 0.058 Uiso 1 1 calc R
H28B H 0.4612 0.1043 0.4818 0.058 Uiso 1 1 calc R
H28C H 0.3915 0.1310 0.4510 0.058 Uiso 1 1 calc R
C2 C 0.68506(17) 0.20164(16) 0.4222(4) 0.0336(8) Uani 1 1 d .
H2A H 0.7308 0.2129 0.4075 0.040 Uiso 1 1 calc R
C160 C 0.64803(15) 0.19764(17) -0.0798(4) 0.0296(8) Uani 1 1 d .
H16A H 0.6393 0.1636 -0.1444 0.044 Uiso 1 1 calc R
H16B H 0.6457 0.2357 -0.1339 0.044 Uiso 1 1 calc R
H16C H 0.6163 0.1982 -0.0025 0.044 Uiso 1 1 calc R
C8 C 0.53714(17) 0.36257(16) 0.3038(4) 0.0358(8) Uani 1 1 d .
H8A H 0.5241 0.3792 0.2083 0.043 Uiso 1 1 calc R
C25 C 0.43297(14) 0.05792(15) -0.0081(4) 0.0295(8) Uani 1 1 d .
H25A H 0.4300 0.0414 -0.1021 0.035 Uiso 1 1 calc R
C240 C 0.47678(15) 0.15029(16) -0.1243(3) 0.0295(8) Uani 1 1 d .
H24A H 0.4697 0.1247 -0.2088 0.044 Uiso 1 1 calc R
H24B H 0.5221 0.1606 -0.1175 0.044 Uiso 1 1 calc R
H24C H 0.4516 0.1875 -0.1334 0.044 Uiso 1 1 calc R
C27 C 0.41720(15) 0.04888(17) 0.2425(4) 0.0349(9) Uani 1 1 d .
H27A H 0.4038 0.0256 0.3228 0.042 Uiso 1 1 calc R
C1 C 0.64898(18) 0.21383(17) 0.5449(4) 0.0397(9) Uani 1 1 d .
H1A H 0.6648 0.2347 0.6333 0.048 Uiso 1 1 calc R
C14 C 0.81096(15) 0.13175(16) -0.0115(4) 0.0348(8) Uani 1 1 d .
C6 C 0.53122(18) 0.32126(18) 0.5270(4) 0.0410(9) Uani 1 1 d .
H6A H 0.5132 0.3044 0.6181 0.049 Uiso 1 1 calc R
C220 C 0.75023(18) 0.37444(18) 0.4271(4) 0.0404(9) Uani 1 1 d .
H22A H 0.7706 0.4025 0.4946 0.061 Uiso 1 1 calc R
H22B H 0.7707 0.3346 0.4340 0.061 Uiso 1 1 calc R
H22C H 0.7049 0.3707 0.4508 0.061 Uiso 1 1 calc R
C7 C 0.49720(17) 0.32974(17) 0.3984(4) 0.0374(9) Uani 1 1 d .
H7A H 0.4513 0.3196 0.3819 0.045 Uiso 1 1 calc R
C260 C 0.38957(18) -0.04014(16) 0.0875(5) 0.0477(11) Uani 1 1 d .
H26A H 0.3778 -0.0574 0.1808 0.072 Uiso 1 1 calc R
H26B H 0.4230 -0.0649 0.0434 0.072 Uiso 1 1 calc R
H26C H 0.3521 -0.0394 0.0247 0.072 Uiso 1 1 calc R
C320 C 0.31343(19) 0.4162(2) -0.0816(5) 0.0554(12) Uani 1 1 d .
H32A H 0.3358 0.4405 -0.1538 0.083 Uiso 1 1 calc R
H32B H 0.2996 0.4425 -0.0026 0.083 Uiso 1 1 calc R
H32C H 0.2761 0.3970 -0.1256 0.083 Uiso 1 1 calc R
C140 C 0.84846(19) 0.07679(19) -0.0624(5) 0.0516(11) Uani 1 1 d .
H14A H 0.8907 0.0769 -0.0175 0.077 Uiso 1 1 calc R
H14B H 0.8531 0.0783 -0.1670 0.077 Uiso 1 1 calc R
H14C H 0.8257 0.0397 -0.0353 0.077 Uiso 1 1 calc R
C9 C 0.59499(16) 0.37539(15) 0.3750(4) 0.0348(9) Uani 1 1 d .
H9A H 0.6295 0.4027 0.3390 0.042 Uiso 1 1 calc R
C200 C 0.84461(17) 0.53643(16) 0.1214(5) 0.0479(10) Uani 1 1 d .
H20A H 0.8475 0.5492 0.0208 0.072 Uiso 1 1 calc R
H20B H 0.8875 0.5285 0.1587 0.072 Uiso 1 1 calc R
H20C H 0.8245 0.5686 0.1781 0.072 Uiso 1 1 calc R

loop_
_atom_site_aniso_label
_atom_site_aniso_U_11
_atom_site_aniso_U_22
_atom_site_aniso_U_33
_atom_site_aniso_U_23
_atom_site_aniso_U_13
_atom_site_aniso_U_12
As1 0.01899(14) 0.03092(16) 0.02358(16) 0.00152(16) -0.00091(15) -0.00605(12)
As2 0.01711(14) 0.02747(14) 0.02185(15) 0.00154(15) -0.00031(13) -0.00311(11)
Zr 0.02164(14) 0.03180(16) 0.01696(14) 0.00055(14) -0.00021(13) -0.00484(13)
C17 0.0179(13) 0.0322(15) 0.0295(16) 0.0009(17) 0.0001(15) -0.0020(12)
C33 0.0174(16) 0.035(2) 0.045(2) -0.0140(16) -0.0014(14) 0.0047(14)
C23 0.0138(12) 0.0276(15) 0.0309(16) 0.0025(16) 0.0005(15) -0.0013(11)
C29 0.0193(15) 0.0259(17) 0.0265(17) -0.0055(13) -0.0039(13) 0.0003(13)
C11 0.0177(15) 0.0323(18) 0.0237(17) 0.0072(14) 0.0016(13) -0.0036(13)
C28 0.0186(16) 0.038(2) 0.0304(18) 0.0065(15) 0.0032(14) -0.0024(14)
C18 0.0190(15) 0.0280(18) 0.0284(17) 0.0051(14) 0.0048(13) 0.0062(13)
C34 0.0211(15) 0.0345(17) 0.0318(19) -0.0134(16) -0.0019(15) -0.0027(13)
C13 0.0190(17) 0.052(2) 0.043(2) 0.0187(18) -0.0027(15) 0.0017(16)
C31 0.0289(18) 0.0255(18) 0.038(2) -0.0023(15) -0.0090(15) 0.0011(14)
C30 0.0196(15) 0.0265(17) 0.0276(17) -0.0028(14) -0.0058(14) -0.0047(13)
C12 0.0214(15) 0.0391(18) 0.031(2) 0.0129(16) -0.0042(15) -0.0050(13)
C15 0.0283(18) 0.036(2) 0.031(2) 0.0012(16) 0.0027(15) -0.0055(15)
C22 0.0246(17) 0.036(2) 0.0290(18) 0.0024(15) -0.0009(14) -0.0048(15)
C4 0.0268(17) 0.039(2) 0.0302(18) 0.0114(15) -0.0059(14) -0.0039(15)
C19 0.0221(17) 0.0309(19) 0.0337(19) 0.0076(15) 0.0039(15) 0.0064(14)
C24 0.0150(14) 0.0262(17) 0.0328(18) 0.0006(14) -0.0034(13) 0.0025(12)
C120 0.0259(18) 0.043(2) 0.044(2) 0.0066(17) -0.0118(16) -0.0041(16)
C180 0.0334(19) 0.043(2) 0.027(2) 0.0051(15) 0.0061(15) 0.0006(16)
C21 0.0225(17) 0.034(2) 0.037(2) -0.0051(16) -0.0004(15) -0.0054(14)
C16 0.0222(16) 0.0343(18) 0.0195(17) 0.0029(14) 0.0053(13) -0.0049(13)
C20 0.0200(15) 0.0258(16) 0.053(2) 0.0063(17) 0.0112(17) 0.0003(12)
C26 0.0193(15) 0.0316(19) 0.056(2) 0.0051(17) -0.0063(15) 0.0011(14)
C300 0.0214(16) 0.0350(19) 0.0301(18) 0.0076(15) -0.0006(14) -0.0024(14)
C340 0.0209(16) 0.042(2) 0.046(2) -0.0075(17) 0.0143(15) -0.0010(15)
C5 0.038(2) 0.048(2) 0.0257(18) 0.0152(17) -0.0010(16) -0.0046(17)
C3 0.0281(17) 0.0354(18) 0.0274(18) 0.0112(16) -0.0036(15) -0.0012(14)
C32 0.0247(18) 0.0272(18) 0.055(2) -0.0064(17) -0.0115(17) 0.0051(14)
C10 0.039(2) 0.045(2) 0.0290(19) -0.0131(17) 0.0006(16) -0.0064(16)
C280 0.0318(19) 0.051(2) 0.032(2) 0.0083(17) 0.0056(16) -0.0128(17)
C2 0.0243(17) 0.042(2) 0.034(2) 0.0142(16) -0.0086(16) -0.0013(15)
C160 0.0222(17) 0.043(2) 0.0235(17) -0.0042(15) 0.0014(14) -0.0031(15)
C8 0.039(2) 0.036(2) 0.032(2) -0.0112(15) -0.0031(15) 0.0065(16)
C25 0.0185(15) 0.0315(18) 0.039(2) -0.0032(16) -0.0056(15) 0.0017(13)
C240 0.0268(16) 0.0359(19) 0.0257(19) -0.0036(14) -0.0028(14) -0.0023(14)
C27 0.0201(17) 0.042(2) 0.043(2) 0.0149(17) 0.0010(15) -0.0052(15)
C1 0.042(2) 0.053(2) 0.0241(19) 0.0107(17) -0.0132(17) -0.0045(18)
C14 0.0263(18) 0.035(2) 0.044(2) 0.0048(17) 0.0072(16) 0.0009(14)
C6 0.046(2) 0.052(2) 0.0258(19) -0.0163(17) 0.0103(17) -0.0045(19)
C220 0.038(2) 0.051(2) 0.032(2) 0.0065(17) -0.0077(17) -0.0173(18)
C7 0.031(2) 0.041(2) 0.040(2) -0.0117(17) 0.0081(16) 0.0002(16)
C260 0.037(2) 0.030(2) 0.076(3) 0.0061(19) -0.005(2) -0.0063(16)
C320 0.042(2) 0.049(3) 0.075(3) 0.003(2) -0.008(2) 0.018(2)
C140 0.040(2) 0.049(2) 0.066(3) 0.000(2) 0.007(2) 0.0113(19)
C9 0.0328(18) 0.0309(18) 0.041(2) -0.0103(16) 0.0064(16) -0.0071(15)
C200 0.039(2) 0.0312(19) 0.074(3) 0.005(2) 0.005(2) -0.0060(15)

loop_
_atom_type_symbol
_atom_type_description
_atom_type_scat_dispersion_real
_atom_type_scat_dispersion_imag
_atom_type_scat_source
C C 0.0033 0.0016 'International Tables Vol C Tables 4.2.6.8 and 6.1.1.4'
H H 0.0000 0.0000 'International Tables Vol C Tables 4.2.6.8 and 6.1.1.4'
As As 0.0499 2.0058 'International Tables Vol C Tables 4.2.6.8 and 6.1.1.4'
Zr Zr -2.9673 0.5597 'International Tables Vol C Tables 4.2.6.8 and 6.1.1.4'

loop_
_geom_angle_atom_site_label_1
_geom_angle_atom_site_label_2
_geom_angle_atom_site_label_3
_geom_angle
C11 As1 C17 104.17(12)
C11 As1 Zr 115.24(9)
C17 As1 Zr 126.91(10)
C29 As2 C23 104.76(12)
C29 As2 Zr 118.54(9)
C23 As2 Zr 131.64(10)
C5 Zr C6 83.18(13)
C5 Zr C1 33.54(12)
C6 Zr C1 87.57(14)
C5 Zr C10 95.92(13)
C6 Zr C10 33.31(12)
C1 Zr C10 81.62(13)
C5 Zr C3 54.34(12)
C6 Zr C3 136.96(13)
C1 Zr C3 53.92(13)
C10 Zr C3 134.06(12)
C5 Zr C2 54.74(12)
C6 Zr C2 118.76(13)
C1 Zr C2 32.59(12)
C10 Zr C2 103.07(13)
C3 Zr C2 32.34(11)
C5 Zr C4 32.86(12)
C6 Zr C4 111.66(13)
C1 Zr C4 54.53(12)
C10 Zr C4 128.77(12)
C3 Zr C4 32.59(10)
C2 Zr C4 54.13(11)
C5 Zr C8 136.51(12)
C6 Zr C8 54.28(13)
C1 Zr C8 135.85(12)
C10 Zr C8 54.40(12)
C3 Zr C8 168.74(12)
C2 Zr C8 150.87(12)
C4 Zr C8 153.12(11)
C5 Zr C9 128.69(13)
C6 Zr C9 54.56(12)
C1 Zr C9 109.18(12)
C10 Zr C9 32.81(12)
C3 Zr C9 148.42(11)
C2 Zr C9 118.31(12)
C4 Zr C9 161.45(12)
C8 Zr C9 32.70(11)
C5 Zr C7 105.55(13)
C6 Zr C7 32.75(12)
C1 Zr C7 119.35(13)
C10 Zr C7 54.74(12)
C3 Zr C7 154.89(12)
C2 Zr C7 151.40(13)
C4 Zr C7 122.33(12)
C8 Zr C7 32.76(12)
C9 Zr C7 54.44(12)
C5 Zr As2 101.00(9)
C6 Zr As2 105.15(9)
C1 Zr As2 131.94(9)
C10 Zr As2 132.15(9)
C3 Zr As2 90.93(8)
C2 Zr As2 123.25(9)
C4 Zr As2 78.02(8)
C8 Zr As2 83.98(8)
C9 Zr As2 115.95(8)
C7 Zr As2 77.58(9)
C5 Zr As1 133.11(9)
C6 Zr As1 131.39(9)
C1 Zr As1 107.20(9)
C10 Zr As1 101.84(9)
C3 Zr As1 83.24(8)
C2 Zr As1 78.95(8)
C4 Zr As1 114.53(8)
C8 Zr As1 87.57(8)
C9 Zr As1 76.96(8)
C7 Zr As1 120.20(9)
As2 Zr As1 98.388(15)
C22 C17 C18 119.0(3)
C22 C17 As1 126.0(3)
C18 C17 As1 115.0(2)
C32 C33 C34 123.1(3)
C32 C33 H33A 118.4
C34 C33 H33A 118.4
C24 C23 C28 118.8(3)
C24 C23 As2 117.3(2)
C28 C23 As2 123.8(3)
C30 C29 C34 119.0(3)
C30 C29 As2 118.1(2)
C34 C29 As2 122.9(2)
C12 C11 C16 117.8(3)
C12 C11 As1 126.6(3)
C16 C11 As1 115.5(2)
C27 C28 C23 118.6(3)
C27 C28 C280 116.7(3)
C23 C28 C280 124.7(3)
C19 C18 C17 118.7(3)
C19 C18 C180 118.6(3)
C17 C18 C180 122.7(3)
C33 C34 C29 118.5(3)
C33 C34 C340 118.6(3)
C29 C34 C340 122.9(3)
C12 C13 C14 123.6(3)
C12 C13 H13A 118.2
C14 C13 H13A 118.2
C30 C31 C32 121.5(3)
C30 C31 H31A 119.2
C32 C31 H31A 119.2
C31 C30 C29 120.3(3)
C31 C30 C300 116.9(3)
C29 C30 C300 122.8(3)
C13 C12 C11 119.5(3)
C13 C12 C120 118.0(3)
C11 C12 C120 122.4(3)
C16 C15 C14 122.3(3)
C16 C15 H15A 118.9
C14 C15 H15A 118.9
C17 C22 C21 119.4(3)
C17 C22 C220 125.3(3)
C21 C22 C220 115.2(3)
C3 C4 C5 107.8(3)
C3 C4 Zr 73.6(2)
C5 C4 Zr 72.5(2)
C3 C4 H4A 125.8
C5 C4 H4A 125.9
Zr C4 H4A 125.8
C20 C19 C18 122.6(3)
C20 C19 H19A 118.7
C18 C19 H19A 118.7
C25 C24 C23 119.9(3)
C25 C24 C240 117.5(3)
C23 C24 C240 122.6(3)
C12 C120 H12A 109.5
C12 C120 H12B 109.5
H12A C120 H12B 109.5
C12 C120 H12C 109.5
H12A C120 H12C 109.5
H12B C120 H12C 109.5
C18 C180 H18A 109.5
C18 C180 H18B 109.5
H18A C180 H18B 109.5
C18 C180 H18C 109.5
H18A C180 H18C 109.5
H18B C180 H18C 109.5
C20 C21 C22 121.8(3)
C20 C21 H21A 119.1
C22 C21 H21A 119.1
C15 C16 C11 119.8(3)
C15 C16 C160 117.7(3)
C11 C16 C160 122.4(3)
C19 C20 C21 118.4(3)
C19 C20 C200 121.2(3)
C21 C20 C200 120.4(4)
C27 C26 C25 117.9(3)
C27 C26 C260 121.3(3)
C25 C26 C260 120.8(4)
C30 C300 H30A 109.5
C30 C300 H30B 109.5
H30A C300 H30B 109.5
C30 C300 H30C 109.5
H30A C300 H30C 109.5
H30B C300 H30C 109.5
C34 C340 H34A 109.5
C34 C340 H34B 109.5
H34A C340 H34B 109.5
C34 C340 H34C 109.5
H34A C340 H34C 109.5
H34B C340 H34C 109.5
C4 C5 C1 107.1(3)
C4 C5 Zr 74.6(2)
C1 C5 Zr 73.4(2)
C4 C5 H5A 126.0
C1 C5 H5A 126.0
Zr C5 H5A 126.0
C2 C3 C4 109.0(3)
C2 C3 Zr 73.9(2)
C4 C3 Zr 73.8(2)
C2 C3 H3A 125.2
C4 C3 H3A 125.2
Zr C3 H3A 125.2
C33 C32 C31 117.5(3)
C33 C32 C320 121.2(3)
C31 C32 C320 121.4(4)
C9 C10 C6 107.7(3)
C9 C10 Zr 74.73(19)
C6 C10 Zr 73.3(2)
C9 C10 H10A 125.7
C6 C10 H10A 125.7
Zr C10 H10A 125.7
C28 C280 H28A 109.5
C28 C280 H28B 109.5
H28A C280 H28B 109.5
C28 C280 H28C 109.5
H28A C280 H28C 109.5
H28B C280 H28C 109.5
C3 C2 C1 108.0(3)
C3 C2 Zr 73.78(19)
C1 C2 Zr 72.9(2)
C3 C2 H2A 125.7
C1 C2 H2A 125.7
Zr C2 H2A 125.7
C16 C160 H16A 109.5
C16 C160 H16B 109.5
H16A C160 H16B 109.5
C16 C160 H16C 109.5
H16A C160 H16C 109.5
H16B C160 H16C 109.5
C9 C8 C7 108.6(3)
C9 C8 Zr 73.7(2)
C7 C8 Zr 73.8(2)
C9 C8 H8A 125.4
C7 C8 H8A 125.4
Zr C8 H8A 125.4
C26 C25 C24 121.6(3)
C26 C25 H25A 119.2
C24 C25 H25A 119.2
C24 C240 H24A 109.5
C24 C240 H24B 109.5
H24A C240 H24B 109.5
C24 C240 H24C 109.5
H24A C240 H24C 109.5
H24B C240 H24C 109.5
C26 C27 C28 123.0(3)
C26 C27 H27A 118.5
C28 C27 H27A 118.5
C2 C1 C5 108.0(3)
C2 C1 Zr 74.6(2)
C5 C1 Zr 73.04(19)
C2 C1 H1A 125.6
C5 C1 H1A 125.6
Zr C1 H1A 125.6
C13 C14 C15 116.9(3)
C13 C14 C140 123.0(3)
C15 C14 C140 120.1(3)
C7 C6 C10 108.5(3)
C7 C6 Zr 75.0(2)
C10 C6 Zr 73.4(2)
C7 C6 H6A 125.4
C10 C6 H6A 125.4
Zr C6 H6A 125.4
C22 C220 H22A 109.5
C22 C220 H22B 109.5
H22A C220 H22B 109.5
C22 C220 H22C 109.5
H22A C220 H22C 109.5
H22B C220 H22C 109.5
C6 C7 C8 107.3(3)
C6 C7 Zr 72.3(2)
C8 C7 Zr 73.4(2)
C6 C7 H7A 126.1
C8 C7 H7A 126.1
Zr C7 H7A 126.1
C26 C260 H26A 109.5
C26 C260 H26B 109.5
H26A C260 H26B 109.5
C26 C260 H26C 109.5
H26A C260 H26C 109.5
H26B C260 H26C 109.5
C32 C320 H32A 109.5
C32 C320 H32B 109.5
H32A C320 H32B 109.5
C32 C320 H32C 109.5
H32A C320 H32C 109.5
H32B C320 H32C 109.5
C14 C140 H14A 109.5
C14 C140 H14B 109.5
H14A C140 H14B 109.5
C14 C140 H14C 109.5
H14A C140 H14C 109.5
H14B C140 H14C 109.5
C10 C9 C8 107.8(3)
C10 C9 Zr 72.5(2)
C8 C9 Zr 73.6(2)
C10 C9 H9A 125.9
C8 C9 H9A 125.9
Zr C9 H9A 125.9
C20 C200 H20A 109.5
C20 C200 H20B 109.5
H20A C200 H20B 109.5
C20 C200 H20C 109.5
H20A C200 H20C 109.5
H20B C200 H20C 109.5

loop_
_geom_bond_atom_site_label_1
_geom_bond_atom_site_label_2
_geom_bond_distance
As1 C11 1.973(3)
As1 C17 1.974(3)
As1 Zr 2.7286(4)
As2 C29 1.956(3)
As2 C23 1.963(3)
As2 Zr 2.6581(4)
Zr C5 2.472(3)
Zr C6 2.477(3)
Zr C1 2.477(3)
Zr C10 2.478(3)
Zr C3 2.497(3)
Zr C2 2.498(3)
Zr C4 2.499(4)
Zr C8 2.505(4)
Zr C9 2.507(3)
Zr C7 2.511(4)
C17 C22 1.396(5)
C17 C18 1.423(5)
C33 C32 1.381(5)
C33 C34 1.396(5)
C33 H33A 0.9500
C23 C24 1.404(5)
C23 C28 1.417(5)
C29 C30 1.400(4)
C29 C34 1.418(4)
C11 C12 1.415(4)
C11 C16 1.424(5)
C28 C27 1.393(5)
C28 C280 1.512(5)
C18 C19 1.391(5)
C18 C180 1.500(5)
C34 C340 1.488(5)
C13 C12 1.380(5)
C13 C14 1.381(5)
C13 H13A 0.9500
C31 C30 1.392(4)
C31 C32 1.399(5)
C31 H31A 0.9500
C30 C300 1.514(4)
C12 C120 1.514(5)
C15 C16 1.388(5)
C15 C14 1.393(5)
C15 H15A 0.9500
C22 C21 1.405(5)
C22 C220 1.516(5)
C4 C3 1.402(5)
C4 C5 1.406(5)
C4 H4A 1.0000
C19 C20 1.373(5)
C19 H19A 0.9500
C24 C25 1.395(5)
C24 C240 1.511(5)
C120 H12A 0.9800
C120 H12B 0.9800
C120 H12C 0.9800
C180 H18A 0.9800
C180 H18B 0.9800
C180 H18C 0.9800
C21 C20 1.375(5)
C21 H21A 0.9500
C16 C160 1.486(4)
C20 C200 1.532(4)
C26 C27 1.374(5)
C26 C25 1.387(5)
C26 C260 1.500(5)
C300 H30A 0.9800
C300 H30B 0.9800
C300 H30C 0.9800
C340 H34A 0.9800
C340 H34B 0.9800
C340 H34C 0.9800
C5 C1 1.428(5)
C5 H5A 1.0000
C3 C2 1.391(5)
C3 H3A 1.0000
C32 C320 1.503(5)
C10 C9 1.408(5)
C10 C6 1.420(5)
C10 H10A 1.0000
C280 H28A 0.9800
C280 H28B 0.9800
C280 H28C 0.9800
C2 C1 1.396(5)
C2 H2A 1.0000
C160 H16A 0.9800
C160 H16B 0.9800
C160 H16C 0.9800
C8 C9 1.411(5)
C8 C7 1.415(5)
C8 H8A 1.0000
C25 H25A 0.9500
C240 H24A 0.9800
C240 H24B 0.9800
C240 H24C 0.9800
C27 H27A 0.9500
C1 H1A 1.0000
C14 C140 1.521(5)
C6 C7 1.406(5)
C6 H6A 1.0000
C220 H22A 0.9800
C220 H22B 0.9800
C220 H22C 0.9800
C7 H7A 1.0000
C260 H26A 0.9800
C260 H26B 0.9800
C260 H26C 0.9800
C320 H32A 0.9800
C320 H32B 0.9800
C320 H32C 0.9800
C140 H14A 0.9800
C140 H14B 0.9800
C140 H14C 0.9800
C9 H9A 1.0000
C200 H20A 0.9800
C200 H20B 0.9800
C200 H20C 0.9800

loop_
_geom_torsion_atom_site_label_1
_geom_torsion_atom_site_label_2
_geom_torsion_atom_site_label_3
_geom_torsion_atom_site_label_4
_geom_torsion
C29 As2 Zr C5 136.33(14)
C23 As2 Zr C5 -14.30(15)
C29 As2 Zr C6 50.50(15)
C23 As2 Zr C6 -100.13(16)
C29 As2 Zr C1 151.12(17)
C23 As2 Zr C1 0.49(18)
C29 As2 Zr C10 27.82(16)
C23 As2 Zr C10 -122.81(17)
C29 As2 Zr C3 -169.88(13)
C23 As2 Zr C3 39.49(14)
C29 As2 Zr C2 -168.82(15)
C23 As2 Zr C2 40.55(16)
C29 As2 Zr C4 159.98(14)
C23 As2 Zr C4 9.35(14)
C29 As2 Zr C8 0.05(14)
C23 As2 Zr C8 -150.58(15)
C29 As2 Zr C9 -7.06(14)
C23 As2 Zr C9 -157.69(15)
C29 As2 Zr C7 32.64(14)
C23 As2 Zr C7 -117.99(15)
C29 As2 Zr As1 -86.58(11)
C23 As2 Zr As1 122.79(12)
C11 As1 Zr C5 27.70(16)
C17 As1 Zr C5 -106.13(17)
C11 As1 Zr C6 155.17(16)
C17 As1 Zr C6 21.33(17)
C11 As1 Zr C1 52.83(14)
C17 As1 Zr C1 -81.01(15)
C11 As1 Zr C10 137.61(14)
C17 As1 Zr C10 3.77(15)
C11 As1 Zr C3 3.93(13)
C17 As1 Zr C3 -129.90(14)
C11 As1 Zr C2 36.40(14)
C17 As1 Zr C2 -97.44(14)
C11 As1 Zr C4 -5.41(13)
C17 As1 Zr C4 -139.25(14)
C11 As1 Zr C8 -169.56(13)
C17 As1 Zr C8 56.60(14)
C11 As1 Zr C9 159.17(13)
C17 As1 Zr C9 25.33(14)
C11 As1 Zr C7 -166.47(14)
C17 As1 Zr C7 59.69(15)
C11 As1 Zr As2 -86.01(10)
C17 As1 Zr As2 140.15(11)
C11 As1 C17 C22 -103.9(3)
Zr As1 C17 C22 33.8(3)
C11 As1 C17 C18 78.4(2)
Zr As1 C17 C18 -143.91(18)
C29 As2 C23 C24 72.8(2)
Zr As2 C23 C24 -133.67(19)
C29 As2 C23 C28 -110.4(3)
Zr As2 C23 C28 43.1(3)
C23 As2 C29 C30 -127.5(2)
Zr As2 C29 C30 74.8(2)
C23 As2 C29 C34 55.0(3)
Zr As2 C29 C34 -102.7(2)
C17 As1 C11 C12 43.2(3)
Zr As1 C11 C12 -100.3(3)
C17 As1 C11 C16 -139.4(2)
Zr As1 C11 C16 77.1(2)
C24 C23 C28 C27 3.5(4)
As2 C23 C28 C27 -173.2(2)
C24 C23 C28 C280 -174.1(3)
As2 C23 C28 C280 9.1(4)
C22 C17 C18 C19 0.4(4)
As1 C17 C18 C19 178.3(2)
C22 C17 C18 C180 -179.7(3)
As1 C17 C18 C180 -1.8(4)
C32 C33 C34 C29 1.5(5)
C32 C33 C34 C340 -178.6(3)
C30 C29 C34 C33 -2.3(4)
As2 C29 C34 C33 175.2(2)
C30 C29 C34 C340 177.8(3)
As2 C29 C34 C340 -4.8(4)
C32 C31 C30 C29 -0.8(5)
C32 C31 C30 C300 179.2(3)
C34 C29 C30 C31 2.0(4)
As2 C29 C30 C31 -175.6(2)
C34 C29 C30 C300 -178.0(3)
As2 C29 C30 C300 4.4(4)
C14 C13 C12 C11 -0.6(5)
C14 C13 C12 C120 -179.7(3)
C16 C11 C12 C13 -1.2(5)
As1 C11 C12 C13 176.1(2)
C16 C11 C12 C120 177.8(3)
As1 C11 C12 C120 -4.9(5)
C18 C17 C22 C21 0.0(5)
As1 C17 C22 C21 -177.6(2)
C18 C17 C22 C220 -178.2(3)
As1 C17 C22 C220 4.2(5)
C5 Zr C4 C3 -115.3(3)
C6 Zr C4 C3 -147.0(2)
C1 Zr C4 C3 -76.8(2)
C10 Zr C4 C3 -113.6(2)
C2 Zr C4 C3 -36.4(2)
C8 Zr C4 C3 160.3(2)
C9 Zr C4 C3 -108.1(4)
C7 Zr C4 C3 178.0(2)
As2 Zr C4 C3 111.3(2)
As1 Zr C4 C3 17.4(2)
C6 Zr C4 C5 -31.8(2)
C1 Zr C4 C5 38.4(2)
C10 Zr C4 C5 1.7(3)
C3 Zr C4 C5 115.3(3)
C2 Zr C4 C5 78.8(2)
C8 Zr C4 C5 -84.4(3)
C9 Zr C4 C5 7.2(5)
C7 Zr C4 C5 -66.7(2)
As2 Zr C4 C5 -133.5(2)
As1 Zr C4 C5 132.68(19)
C17 C18 C19 C20 -0.9(5)
C180 C18 C19 C20 179.2(3)
C28 C23 C24 C25 -2.7(4)
As2 C23 C24 C25 174.3(2)
C28 C23 C24 C240 178.1(3)
As2 C23 C24 C240 -5.0(4)
C17 C22 C21 C20 0.0(5)
C220 C22 C21 C20 178.4(3)
C14 C15 C16 C11 -0.1(5)
C14 C15 C16 C160 178.9(3)
C12 C11 C16 C15 1.5(4)
As1 C11 C16 C15 -176.1(2)
C12 C11 C16 C160 -177.3(3)
As1 C11 C16 C160 5.1(4)
C18 C19 C20 C21 1.0(5)
C18 C19 C20 C200 179.0(3)
C22 C21 C20 C19 -0.5(5)
C22 C21 C20 C200 -178.6(3)
C3 C4 C5 C1 -1.1(4)
Zr C4 C5 C1 -66.8(2)
C3 C4 C5 Zr 65.7(2)
C6 Zr C5 C4 150.5(2)
C1 Zr C5 C4 -113.6(3)
C10 Zr C5 C4 -178.7(2)
C3 Zr C5 C4 -36.84(19)
C2 Zr C5 C4 -76.8(2)
C8 Zr C5 C4 139.2(2)
C9 Zr C5 C4 -177.07(19)
C7 Zr C5 C4 126.3(2)
As2 Zr C5 C4 46.3(2)
As1 Zr C5 C4 -66.4(2)
C6 Zr C5 C1 -95.9(2)
C10 Zr C5 C1 -65.1(2)
C3 Zr C5 C1 76.7(2)
C2 Zr C5 C1 36.8(2)
C4 Zr C5 C1 113.6(3)
C8 Zr C5 C1 -107.2(2)
C9 Zr C5 C1 -63.5(3)
C7 Zr C5 C1 -120.1(2)
As2 Zr C5 C1 159.9(2)
As1 Zr C5 C1 47.2(3)
C5 C4 C3 C2 1.1(4)
Zr C4 C3 C2 66.0(2)
C5 C4 C3 Zr -64.9(2)
C5 Zr C3 C2 -78.8(2)
C6 Zr C3 C2 -68.1(3)
C1 Zr C3 C2 -37.0(2)
C10 Zr C3 C2 -19.9(3)
C4 Zr C3 C2 -115.9(3)
C8 Zr C3 C2 115.5(6)
C9 Zr C3 C2 28.8(3)
C7 Zr C3 C2 -119.8(3)
As2 Zr C3 C2 178.3(2)
As1 Zr C3 C2 80.0(2)
C5 Zr C3 C4 37.2(2)
C6 Zr C3 C4 47.9(3)
C1 Zr C3 C4 78.9(2)
C10 Zr C3 C4 96.0(2)
C2 Zr C3 C4 115.9(3)
C8 Zr C3 C4 -128.6(5)
C9 Zr C3 C4 144.7(2)
C7 Zr C3 C4 -3.9(4)
As2 Zr C3 C4 -65.7(2)
As1 Zr C3 C4 -164.1(2)
C34 C33 C32 C31 -0.3(5)
C34 C33 C32 C320 179.8(3)
C30 C31 C32 C33 0.0(5)
C30 C31 C32 C320 179.9(3)
C5 Zr C10 C9 177.7(2)
C6 Zr C10 C9 -114.3(3)
C1 Zr C10 C9 147.3(2)
C3 Zr C10 C9 133.4(2)
C2 Zr C10 C9 122.6(2)
C4 Zr C10 C9 176.78(19)
C8 Zr C10 C9 -36.9(2)
C7 Zr C10 C9 -77.4(2)
As2 Zr C10 C9 -71.6(2)
As1 Zr C10 C9 41.4(2)
C5 Zr C10 C6 -68.0(2)
C1 Zr C10 C6 -98.4(2)
C3 Zr C10 C6 -112.3(2)
C2 Zr C10 C6 -123.1(2)
C4 Zr C10 C6 -68.9(3)
C8 Zr C10 C6 77.4(2)
C9 Zr C10 C6 114.3(3)
C7 Zr C10 C6 36.9(2)
As2 Zr C10 C6 42.7(3)
As1 Zr C10 C6 155.7(2)
C4 C3 C2 C1 -0.7(4)
Zr C3 C2 C1 65.3(2)
C4 C3 C2 Zr -66.0(2)
C5 Zr C2 C3 77.4(2)
C6 Zr C2 C3 133.8(2)
C1 Zr C2 C3 115.3(3)
C10 Zr C2 C3 165.4(2)
C4 Zr C2 C3 36.7(2)
C8 Zr C2 C3 -158.8(2)
C9 Zr C2 C3 -163.34(19)
C7 Zr C2 C3 129.7(3)
As2 Zr C2 C3 -2.0(2)
As1 Zr C2 C3 -94.8(2)
C5 Zr C2 C1 -37.9(2)
C6 Zr C2 C1 18.5(3)
C10 Zr C2 C1 50.1(2)
C3 Zr C2 C1 -115.3(3)
C4 Zr C2 C1 -78.6(2)
C8 Zr C2 C1 85.9(3)
C9 Zr C2 C1 81.4(2)
C7 Zr C2 C1 14.5(4)
As2 Zr C2 C1 -117.3(2)
As1 Zr C2 C1 149.9(2)
C5 Zr C8 C9 92.3(2)
C6 Zr C8 C9 78.4(2)
C1 Zr C8 C9 43.0(3)
C10 Zr C8 C9 37.0(2)
C3 Zr C8 C9 -104.6(6)
C2 Zr C8 C9 -7.5(4)
C4 Zr C8 C9 143.9(3)
C7 Zr C8 C9 115.5(3)
As2 Zr C8 C9 -168.1(2)
As1 Zr C8 C9 -69.40(19)
C5 Zr C8 C7 -23.3(3)
C6 Zr C8 C7 -37.2(2)
C1 Zr C8 C7 -72.5(3)
C10 Zr C8 C7 -78.5(2)
C3 Zr C8 C7 139.9(5)
C2 Zr C8 C7 -123.0(3)
C4 Zr C8 C7 28.4(4)
C9 Zr C8 C7 -115.5(3)
As2 Zr C8 C7 76.4(2)
As1 Zr C8 C7 175.1(2)
C27 C26 C25 C24 1.5(5)
C260 C26 C25 C24 -178.9(3)
C23 C24 C25 C26 0.1(5)
C240 C24 C25 C26 179.4(3)
C25 C26 C27 C28 -0.5(5)
C260 C26 C27 C28 179.9(3)
C23 C28 C27 C26 -2.0(5)
C280 C28 C27 C26 175.9(3)
C3 C2 C1 C5 0.0(4)
Zr C2 C1 C5 65.9(2)
C3 C2 C1 Zr -65.9(2)
C4 C5 C1 C2 0.7(4)
Zr C5 C1 C2 -66.9(2)
C4 C5 C1 Zr 67.6(2)
C5 Zr C1 C2 114.8(3)
C6 Zr C1 C2 -163.8(2)
C10 Zr C1 C2 -130.9(2)
C3 Zr C1 C2 36.8(2)
C4 Zr C1 C2 77.2(2)
C8 Zr C1 C2 -135.8(2)
C9 Zr C1 C2 -112.8(2)
C7 Zr C1 C2 -172.1(2)
As2 Zr C1 C2 87.9(2)
As1 Zr C1 C2 -31.0(2)
C6 Zr C1 C5 81.3(2)
C10 Zr C1 C5 114.3(2)
C3 Zr C1 C5 -78.1(2)
C2 Zr C1 C5 -114.8(3)
C4 Zr C1 C5 -37.6(2)
C8 Zr C1 C5 109.3(2)
C9 Zr C1 C5 132.3(2)
C7 Zr C1 C5 73.0(3)
As2 Zr C1 C5 -27.0(3)
As1 Zr C1 C5 -145.9(2)
C12 C13 C14 C15 2.0(5)
C12 C13 C14 C140 -179.0(3)
C16 C15 C14 C13 -1.7(5)
C16 C15 C14 C140 179.3(3)
C9 C10 C6 C7 0.0(4)
Zr C10 C6 C7 -67.3(3)
C9 C10 C6 Zr 67.4(2)
C5 Zr C6 C7 -133.2(2)
C1 Zr C6 C7 -166.6(2)
C10 Zr C6 C7 115.0(3)
C3 Zr C6 C7 -142.0(2)
C2 Zr C6 C7 -176.4(2)
C4 Zr C6 C7 -116.5(2)
C8 Zr C6 C7 37.2(2)
C9 Zr C6 C7 77.7(2)
As2 Zr C6 C7 -33.6(2)
As1 Zr C6 C7 82.5(2)
C5 Zr C6 C10 111.8(2)
C1 Zr C6 C10 78.4(2)
C3 Zr C6 C10 103.0(3)
C2 Zr C6 C10 68.6(3)
C4 Zr C6 C10 128.5(2)
C8 Zr C6 C10 -77.8(2)
C9 Zr C6 C10 -37.3(2)
C7 Zr C6 C10 -115.0(3)
As2 Zr C6 C10 -148.6(2)
As1 Zr C6 C10 -32.5(3)
C10 C6 C7 C8 0.7(4)
Zr C6 C7 C8 -65.6(2)
C10 C6 C7 Zr 66.3(3)
C9 C8 C7 C6 -1.2(4)
Zr C8 C7 C6 64.8(3)
C9 C8 C7 Zr -66.1(2)
C5 Zr C7 C6 48.7(2)
C1 Zr C7 C6 15.4(3)
C10 Zr C7 C6 -37.6(2)
C3 Zr C7 C6 82.3(4)
C2 Zr C7 C6 6.5(4)
C4 Zr C7 C6 79.8(2)
C8 Zr C7 C6 -114.9(3)
C9 Zr C7 C6 -78.1(2)
As2 Zr C7 C6 146.8(2)
As1 Zr C7 C6 -120.6(2)
C5 Zr C7 C8 163.6(2)
C6 Zr C7 C8 114.9(3)
C1 Zr C7 C8 130.3(2)
C10 Zr C7 C8 77.4(2)
C3 Zr C7 C8 -162.7(3)
C2 Zr C7 C8 121.5(3)
C4 Zr C7 C8 -165.25(19)
C9 Zr C7 C8 36.8(2)
As2 Zr C7 C8 -98.3(2)
As1 Zr C7 C8 -5.7(2)
C6 C10 C9 C8 -0.8(4)
Zr C10 C9 C8 65.6(2)
C6 C10 C9 Zr -66.4(3)
C7 C8 C9 C10 1.3(4)
Zr C8 C9 C10 -64.9(2)
C7 C8 C9 Zr 66.1(2)
C5 Zr C9 C10 -2.9(3)
C6 Zr C9 C10 37.9(2)
C1 Zr C9 C10 -34.5(2)
C3 Zr C9 C10 -85.8(3)
C2 Zr C9 C10 -68.8(2)
C4 Zr C9 C10 -7.9(5)
C8 Zr C9 C10 115.3(3)
C7 Zr C9 C10 78.4(2)
As2 Zr C9 C10 128.50(19)
As1 Zr C9 C10 -138.4(2)
C5 Zr C9 C8 -118.2(2)
C6 Zr C9 C8 -77.4(2)
C1 Zr C9 C8 -149.8(2)
C10 Zr C9 C8 -115.3(3)
C3 Zr C9 C8 158.9(2)
C2 Zr C9 C8 175.9(2)
C4 Zr C9 C8 -123.2(3)
C7 Zr C9 C8 -36.9(2)
As2 Zr C9 C8 13.2(2)
As1 Zr C9 C8 106.3(2)

loop_
_platon_squeeze_void_nr
_platon_squeeze_void_average_x
_platon_squeeze_void_average_y
_platon_squeeze_void_average_z
_platon_squeeze_void_volume
_platon_squeeze_void_count_electrons
_platon_squeeze_void_content
1 0.000 0.000 -0.031 210 45 ' '
2 0.000 0.500 0.098 24 1 ' '
3 0.500 0.500 -0.066 210 45 ' '
4 0.247 -0.001 0.169 16 1 ' '
5 0.753 1.001 0.169 15 0 ' '
6 0.500 0.000 0.598 24 1 ' '
7 0.253 0.499 0.669 15 0 ' '
8 0.747 0.501 0.669 16 1 ' '
